data_7113994
loop_
_publ_author_name
'Harmjanz, Michael'
'Scott, Brian L.'
'Burns, Carol J.'

_publ_section_title
;
 First rhenium complexes based on cyclotriphosphazene scaffolds with
 exocyclic pyrazolyl substituentsElectronic supplementary information
 (ESI) available: experimental details. See
 http://www.rsc.org/suppdata/cc/b2/b203254f/
;
_journal_issue 13
_journal_name_full 'Chemical Communications'
_journal_page_first 1386
_journal_paper_doi 10.1039/b203254f
_journal_year 2002
_chemical_formula_sum 'C43 H52 Cl3 N15 O10 P3 Re3'
_chemical_formula_weight 1696.86
_chemical_name_common 'Compound 1a'
_space_group_IT_number 14
_symmetry_cell_setting monoclinic
_symmetry_space_group_name_Hall '-P 2ybc'
_symmetry_space_group_name_H-M 'P 1 21/c 1'
_atom_sites_solution_hydrogens geom
_atom_sites_solution_primary direct
_atom_sites_solution_secondary difmap
_audit_creation_method SHELXL-97
_cell_angle_alpha 90.00
_cell_angle_beta 101.356(4)
_cell_angle_gamma 90.00
_cell_formula_units_Z 4
_cell_length_a 10.987(3)
_cell_length_b 24.360(6)
_cell_length_c 21.664(5)
_cell_measurement_temperature 203(2)
_cell_volume 5685(2)
_computing_cell_refinement 'Bruker SMART'
_computing_data_collection 'Bruker SMART'
_computing_data_reduction 'Bruker SHELXTL'
_computing_molecular_graphics 'Bruker SHELXTL'
_computing_publication_material 'Bruker SHELXTL'
_computing_structure_refinement 'SHELXL-97 (Sheldrick, 1997)'
_computing_structure_solution 'SHELXS-97 (Sheldrick, 1990)'
_diffrn_ambient_temperature 203(2)
_diffrn_measurement_device_type 'Bruker P4/CCD'
_diffrn_measurement_method '\f scans'
_diffrn_radiation_monochromator graphite
_diffrn_radiation_source 'fine-focus sealed tube'
_diffrn_radiation_type MoK\a
_diffrn_radiation_wavelength 0.71073
_diffrn_reflns_av_R_equivalents 0.0000
_diffrn_reflns_av_sigmaI/netI 0.1122
_diffrn_reflns_limit_h_max 12
_diffrn_reflns_limit_h_min -13
_diffrn_reflns_limit_k_max 29
_diffrn_reflns_limit_k_min 0
_diffrn_reflns_limit_l_max 22
_diffrn_reflns_limit_l_min 0
_diffrn_reflns_number 9845
_diffrn_reflns_theta_max 25.35
_diffrn_reflns_theta_min 1.27
_diffrn_standards_decay_% '< 2'
_exptl_absorpt_coefficient_mu 6.664
_exptl_absorpt_correction_T_max 0.6906
_exptl_absorpt_correction_T_min 0.4153
_exptl_absorpt_correction_type empirical
_exptl_absorpt_process_details 'DIFABS (Sheldrick, 1996)'
_exptl_crystal_colour colorless
_exptl_crystal_density_diffrn 1.983
_exptl_crystal_density_method 'not measured'
_exptl_crystal_description 'irregular plate'
_exptl_crystal_F_000 3264
_exptl_crystal_size_max 0.16
_exptl_crystal_size_mid 0.12
_exptl_crystal_size_min 0.06
_refine_diff_density_max 0.976
_refine_diff_density_min -1.025
_refine_diff_density_rms 0.213
_refine_ls_extinction_method none
_refine_ls_goodness_of_fit_ref 1.084
_refine_ls_hydrogen_treatment mixed
_refine_ls_matrix_type full
_refine_ls_number_parameters 649
_refine_ls_number_reflns 9845
_refine_ls_number_restraints 0
_refine_ls_restrained_S_all 1.084
_refine_ls_R_factor_all 0.1264
_refine_ls_R_factor_gt 0.0732
_refine_ls_shift/su_max 0.001
_refine_ls_shift/su_mean 0.000
_refine_ls_structure_factor_coef Fsqd
_refine_ls_weighting_details 'calc w=1/[\s^2^(Fo^2^)+(0.0735P)^2^+0.0000P] where P=(Fo^2^+2Fc^2^)/3'
_refine_ls_weighting_scheme calc
_refine_ls_wR_factor_gt 0.1458
_refine_ls_wR_factor_ref 0.1595
_reflns_number_gt 6469
_reflns_number_total 9845
_reflns_threshold_expression >2sigma(I)
_cod_data_source_file b203254f.txt
_cod_data_source_block 1a
_cod_original_sg_symbol_H-M 'P 21/c'
_cod_database_code 7113994

loop_
_symmetry_equiv_pos_as_xyz
'x, y, z'
'-x, y+1/2, -z+1/2'
'-x, -y, -z'
'x, -y-1/2, z-1/2'

loop_
_atom_site_label
_atom_site_type_symbol
_atom_site_fract_x
_atom_site_fract_y
_atom_site_fract_z
_atom_site_U_iso_or_equiv
_atom_site_adp_type
_atom_site_occupancy
_atom_site_symmetry_multiplicity
_atom_site_calc_flag
_atom_site_refinement_flags
Re1 Re 0.44633(5) 0.66621(2) 0.37086(3) 0.03146(18) Uani 1 1 d .
Re2 Re 0.70400(6) 0.41689(3) 0.21021(3) 0.03402(18) Uani 1 1 d .
Re3 Re 0.80631(6) 0.44803(3) 0.07716(3) 0.03810(19) Uani 1 1 d .
Cl1 Cl 0.8443(3) 0.36659(16) 0.15030(19) 0.0415(10) Uani 1 1 d .
Cl2 Cl 0.5934(3) 0.43491(16) 0.09910(19) 0.0405(10) Uani 1 1 d .
Cl3 Cl 0.8315(4) 0.49482(16) 0.1824(2) 0.0466(11) Uani 1 1 d .
P1 P 0.6807(3) 0.71659(15) 0.32225(17) 0.0262(9) Uani 1 1 d .
P2 P 0.4835(3) 0.68758(15) 0.22513(18) 0.0277(9) Uani 1 1 d .
P3 P 0.6759(3) 0.75298(16) 0.20075(18) 0.0281(9) Uani 1 1 d .
O1 O 0.2894(12) 0.6592(6) 0.4731(7) 0.078(4) Uani 1 1 d .
O2 O 0.3426(11) 0.5491(5) 0.3430(6) 0.065(4) Uani 1 1 d .
O3 O 0.6453(11) 0.6079(5) 0.4671(6) 0.054(3) Uani 1 1 d .
O4 O 0.7822(12) 0.3766(5) -0.0400(6) 0.066(4) Uani 1 1 d .
O5 O 0.7235(14) 0.5497(6) -0.0010(7) 0.084(5) Uani 1 1 d .
O6 O 1.0700(11) 0.4659(6) 0.0618(6) 0.075(4) Uani 1 1 d .
O7 O 0.5302(10) 0.3229(4) 0.2260(5) 0.047(3) Uani 1 1 d .
O8 O 0.5453(11) 0.4900(5) 0.2755(6) 0.063(4) Uani 1 1 d .
O9 O 0.8584(12) 0.3897(6) 0.3404(6) 0.071(4) Uani 1 1 d .
N1 N 0.5611(10) 0.6797(4) 0.2971(5) 0.029(3) Uani 1 1 d .
N2 N 0.5484(10) 0.7208(5) 0.1795(6) 0.030(3) Uani 1 1 d .
N3 N 0.7405(9) 0.7485(5) 0.2726(6) 0.030(3) Uani 1 1 d .
N4 N 0.3136(10) 0.7068(4) 0.2942(6) 0.029(3) Uani 1 1 d .
N5 N 0.3494(10) 0.7163(4) 0.2378(6) 0.028(3) Uani 1 1 d .
N6 N 0.5294(10) 0.7468(5) 0.3944(5) 0.028(3) Uani 1 1 d .
N7 N 0.6349(10) 0.7606(4) 0.3737(5) 0.026(3) Uani 1 1 d .
N8 N 0.7843(10) 0.6773(4) 0.3688(5) 0.025(3) Uani 1 1 d .
N9 N 0.8478(10) 0.7013(5) 0.4242(5) 0.034(3) Uani 1 1 d .
N10 N 0.4365(10) 0.6290(5) 0.1906(6) 0.035(3) Uani 1 1 d .
N11 N 0.3402(11) 0.6025(5) 0.2115(7) 0.046(4) Uani 1 1 d .
N12 N 0.6562(10) 0.8189(5) 0.1786(5) 0.029(3) Uani 1 1 d .
N13 N 0.5401(11) 0.8352(5) 0.1432(6) 0.040(3) Uani 1 1 d .
N14 N 0.7838(9) 0.7304(5) 0.1606(6) 0.031(3) Uani 1 1 d .
N15 N 0.8579(10) 0.6866(5) 0.1853(6) 0.040(3) Uani 1 1 d .
C1 C 0.3508(14) 0.6636(7) 0.4338(9) 0.047(4) Uani 1 1 d .
C2 C 0.3833(16) 0.5939(6) 0.3492(9) 0.049(5) Uani 1 1 d .
C3 C 0.5735(15) 0.6297(7) 0.4320(8) 0.043(4) Uani 1 1 d .
C4 C 0.1955(14) 0.7236(6) 0.2865(8) 0.038(4) Uani 1 1 d .
C5 C 0.1587(14) 0.7444(6) 0.2250(7) 0.038(4) Uani 1 1 d .
H5 H 0.0822 0.7602 0.2084 0.046 Uiso 1 1 calc R
C6 C 0.2554(13) 0.7373(6) 0.1938(8) 0.040(4) Uani 1 1 d .
C7 C 0.1194(13) 0.7185(7) 0.3364(8) 0.052(5) Uani 1 1 d .
H7A H 0.1692 0.7029 0.3736 0.079 Uiso 1 1 calc R
H7B H 0.0493 0.6952 0.3215 0.079 Uiso 1 1 calc R
H7C H 0.0909 0.7542 0.3459 0.079 Uiso 1 1 calc R
C8 C 0.2658(14) 0.7510(7) 0.1272(8) 0.051(5) Uani 1 1 d .
H8A H 0.3464 0.7406 0.1204 0.077 Uiso 1 1 calc R
H8B H 0.2543 0.7898 0.1204 0.077 Uiso 1 1 calc R
H8C H 0.2032 0.7314 0.0983 0.077 Uiso 1 1 calc R
C9 C 0.5133(13) 0.7873(7) 0.4326(7) 0.038(4) Uani 1 1 d .
C10 C 0.6069(15) 0.8269(6) 0.4352(7) 0.040(4) Uani 1 1 d .
H10 H 0.6144 0.8597 0.4577 0.049 Uiso 1 1 calc R
C11 C 0.6825(14) 0.8083(6) 0.3992(7) 0.037(4) Uani 1 1 d .
C12 C 0.4061(15) 0.7900(7) 0.4655(8) 0.059(5) Uani 1 1 d .
H12A H 0.3556 0.7578 0.4555 0.088 Uiso 1 1 calc R
H12B H 0.3575 0.8221 0.4519 0.088 Uiso 1 1 calc R
H12C H 0.4364 0.7918 0.5101 0.088 Uiso 1 1 calc R
C13 C 0.7984(15) 0.8356(7) 0.3836(9) 0.056(5) Uani 1 1 d .
H13A H 0.8333 0.8123 0.3559 0.084 Uiso 1 1 calc R
H13B H 0.8584 0.8414 0.4217 0.084 Uiso 1 1 calc R
H13C H 0.7760 0.8703 0.3634 0.084 Uiso 1 1 calc R
C14 C 0.9272(13) 0.6605(7) 0.4468(7) 0.040(4) Uani 1 1 d .
C15 C 0.9220(13) 0.6153(6) 0.4097(7) 0.037(4) Uani 1 1 d .
H15 H 0.9713 0.5840 0.4170 0.045 Uiso 1 1 calc R
C16 C 0.8320(13) 0.6252(6) 0.3611(8) 0.034(4) Uani 1 1 d .
C17 C 1.0127(16) 0.6723(8) 0.5113(8) 0.068(6) Uani 1 1 d .
H17A H 0.9925 0.7075 0.5263 0.102 Uiso 1 1 calc R
H17B H 1.0977 0.6722 0.5066 0.102 Uiso 1 1 calc R
H17C H 1.0007 0.6445 0.5409 0.102 Uiso 1 1 calc R
C18 C 0.7811(17) 0.5929(7) 0.3044(9) 0.073(7) Uani 1 1 d .
H18A H 0.7145 0.6129 0.2787 0.110 Uiso 1 1 calc R
H18B H 0.7505 0.5585 0.3165 0.110 Uiso 1 1 calc R
H18C H 0.8452 0.5863 0.2809 0.110 Uiso 1 1 calc R
C19 C 0.4836(14) 0.5944(6) 0.1496(8) 0.038(4) Uani 1 1 d .
C20 C 0.4138(18) 0.5492(7) 0.1452(8) 0.059(6) Uani 1 1 d .
H20 H 0.4198 0.5195 0.1190 0.070 Uiso 1 1 calc R
C21 C 0.3284(15) 0.5534(7) 0.1869(8) 0.046(4) Uani 1 1 d .
C22 C 0.5867(17) 0.6097(7) 0.1184(7) 0.062(6) Uani 1 1 d .
H22A H 0.6182 0.6451 0.1331 0.093 Uiso 1 1 calc R
H22B H 0.5572 0.6110 0.0736 0.093 Uiso 1 1 calc R
H22C H 0.6517 0.5829 0.1281 0.093 Uiso 1 1 calc R
C23 C 0.2372(16) 0.5140(7) 0.2005(10) 0.070(6) Uani 1 1 d .
H23A H 0.1943 0.5293 0.2310 0.105 Uiso 1 1 calc R
H23B H 0.2787 0.4809 0.2169 0.105 Uiso 1 1 calc R
H23C H 0.1787 0.5059 0.1625 0.105 Uiso 1 1 calc R
C24 C 0.7405(15) 0.8625(6) 0.1842(7) 0.039(4) Uani 1 1 d .
C25 C 0.6801(17) 0.9048(7) 0.1586(9) 0.054(5) Uani 1 1 d .
H25 H 0.7114 0.9403 0.1583 0.065 Uiso 1 1 calc R
C26 C 0.5553(16) 0.8879(6) 0.1304(7) 0.039(4) Uani 1 1 d .
C27 C 0.8745(13) 0.8578(7) 0.2171(9) 0.055(5) Uani 1 1 d .
H27A H 0.8913 0.8208 0.2316 0.083 Uiso 1 1 calc R
H27B H 0.8902 0.8824 0.2524 0.083 Uiso 1 1 calc R
H27C H 0.9274 0.8671 0.1883 0.083 Uiso 1 1 calc R
C28 C 0.4488(16) 0.9189(7) 0.0913(9) 0.064(6) Uani 1 1 d .
H28A H 0.3780 0.8951 0.0810 0.095 Uiso 1 1 calc R
H28B H 0.4722 0.9315 0.0533 0.095 Uiso 1 1 calc R
H28C H 0.4284 0.9498 0.1148 0.095 Uiso 1 1 calc R
C29 C 0.7875(13) 0.7387(6) 0.0957(7) 0.032(4) Uani 1 1 d .
C30 C 0.8665(14) 0.6972(7) 0.0818(9) 0.047(4) Uani 1 1 d .
H30 H 0.8867 0.6900 0.0429 0.057 Uiso 1 1 calc R
C31 C 0.9097(14) 0.6683(6) 0.1392(9) 0.042(4) Uani 1 1 d .
C32 C 0.7169(14) 0.7798(7) 0.0553(6) 0.046(5) Uani 1 1 d .
H32A H 0.6708 0.8017 0.0795 0.070 Uiso 1 1 calc R
H32B H 0.6606 0.7620 0.0218 0.070 Uiso 1 1 calc R
H32C H 0.7726 0.8028 0.0380 0.070 Uiso 1 1 calc R
C33 C 0.9973(14) 0.6211(8) 0.1503(10) 0.069(6) Uani 1 1 d .
H33A H 1.0092 0.6101 0.1937 0.103 Uiso 1 1 calc R
H33B H 1.0756 0.6318 0.1407 0.103 Uiso 1 1 calc R
H33C H 0.9637 0.5910 0.1238 0.103 Uiso 1 1 calc R
C34 C 0.7893(15) 0.4049(7) 0.0047(8) 0.044(4) Uani 1 1 d .
C35 C 0.7593(16) 0.5109(7) 0.0278(9) 0.053(5) Uani 1 1 d .
C36 C 0.9681(17) 0.4578(8) 0.0667(8) 0.052(5) Uani 1 1 d .
C37 C 0.6016(14) 0.3579(6) 0.2194(7) 0.035(4) Uani 1 1 d .
C38 C 0.6040(13) 0.4627(6) 0.2505(8) 0.038(4) Uani 1 1 d .
C39 C 0.8001(14) 0.4012(6) 0.2907(8) 0.037(4) Uani 1 1 d .

loop_
_atom_site_aniso_label
_atom_site_aniso_U_11
_atom_site_aniso_U_22
_atom_site_aniso_U_33
_atom_site_aniso_U_23
_atom_site_aniso_U_13
_atom_site_aniso_U_12
Re1 0.0297(3) 0.0297(3) 0.0356(4) 0.0053(3) 0.0082(3) 0.0003(3)
Re2 0.0355(4) 0.0343(3) 0.0317(4) 0.0008(3) 0.0051(3) -0.0002(3)
Re3 0.0398(4) 0.0395(4) 0.0359(4) 0.0057(3) 0.0095(3) 0.0059(3)
Cl1 0.044(2) 0.041(2) 0.038(3) 0.0020(19) 0.0070(18) 0.0131(18)
Cl2 0.039(2) 0.042(2) 0.041(3) 0.0028(19) 0.0075(18) 0.0012(17)
Cl3 0.051(2) 0.043(2) 0.049(3) -0.007(2) 0.017(2) -0.0101(19)
P1 0.0268(19) 0.030(2) 0.019(2) -0.0001(17) -0.0016(16) 0.0008(16)
P2 0.0176(18) 0.033(2) 0.030(2) -0.0046(18) -0.0023(16) 0.0014(15)
P3 0.025(2) 0.035(2) 0.022(2) 0.0032(18) 0.0006(16) 0.0042(16)
O1 0.068(9) 0.092(11) 0.082(11) 0.032(9) 0.036(8) 0.023(8)
O2 0.075(9) 0.035(7) 0.086(10) 0.006(7) 0.023(8) -0.009(6)
O3 0.054(8) 0.058(8) 0.044(8) 0.016(6) -0.005(6) 0.008(6)
O4 0.092(10) 0.069(9) 0.037(9) 0.002(7) 0.015(7) 0.006(8)
O5 0.123(12) 0.066(9) 0.078(11) 0.035(8) 0.060(9) 0.062(9)
O6 0.047(8) 0.122(13) 0.056(9) 0.025(8) 0.007(7) 0.014(8)
O7 0.059(7) 0.045(7) 0.036(7) 0.005(5) 0.005(6) -0.008(6)
O8 0.064(8) 0.069(9) 0.059(9) 0.003(7) 0.018(7) 0.026(7)
O9 0.071(9) 0.097(11) 0.042(9) 0.000(8) 0.001(7) 0.004(8)
N1 0.023(6) 0.026(7) 0.033(8) 0.007(5) -0.005(5) -0.004(5)
N2 0.022(6) 0.036(7) 0.031(8) -0.003(6) 0.003(5) -0.001(5)
N3 0.016(6) 0.037(7) 0.035(8) -0.002(6) 0.002(5) -0.011(5)
N4 0.031(7) 0.017(6) 0.038(8) -0.008(6) 0.007(6) -0.004(5)
N5 0.026(6) 0.026(7) 0.034(8) -0.003(6) 0.009(6) 0.001(5)
N6 0.026(6) 0.035(7) 0.023(7) 0.006(6) 0.007(5) 0.002(5)
N7 0.023(6) 0.025(6) 0.026(7) -0.009(5) -0.003(5) 0.001(5)
N8 0.026(6) 0.033(7) 0.013(7) 0.001(5) -0.004(5) 0.008(5)
N9 0.028(7) 0.045(8) 0.023(8) 0.005(6) -0.009(5) 0.001(6)
N10 0.024(6) 0.035(7) 0.040(8) -0.015(6) -0.012(6) -0.001(6)
N11 0.032(7) 0.031(7) 0.067(11) -0.012(7) -0.006(7) -0.010(6)
N12 0.031(7) 0.030(7) 0.022(7) 0.005(5) -0.003(5) 0.006(5)
N13 0.035(7) 0.045(8) 0.040(9) 0.020(7) 0.008(6) 0.011(6)
N14 0.018(6) 0.039(7) 0.036(8) -0.003(6) 0.005(5) 0.005(5)
N15 0.023(7) 0.048(8) 0.048(9) 0.001(7) 0.003(6) -0.008(6)
C1 0.038(9) 0.045(10) 0.058(13) 0.004(9) 0.012(9) 0.012(8)
C2 0.059(11) 0.029(9) 0.071(14) 0.022(9) 0.042(10) 0.003(8)
C3 0.042(10) 0.049(11) 0.041(12) 0.003(9) 0.015(9) -0.004(8)
C4 0.042(10) 0.030(8) 0.042(11) -0.006(8) 0.006(8) 0.003(7)
C5 0.039(9) 0.034(9) 0.034(11) -0.001(7) -0.010(8) 0.010(7)
C6 0.019(8) 0.027(8) 0.066(13) -0.002(8) -0.016(8) 0.013(6)
C7 0.031(9) 0.066(12) 0.067(13) 0.015(10) 0.025(9) 0.002(8)
C8 0.037(10) 0.058(12) 0.051(13) 0.015(10) -0.011(8) -0.007(8)
C9 0.027(8) 0.053(11) 0.035(10) 0.001(8) 0.006(7) 0.004(7)
C10 0.060(11) 0.022(8) 0.037(11) -0.008(7) 0.004(8) 0.003(8)
C11 0.042(9) 0.033(9) 0.031(10) -0.001(7) -0.006(7) 0.000(7)
C12 0.053(11) 0.062(13) 0.058(13) -0.022(10) 0.003(9) 0.010(9)
C13 0.056(11) 0.052(11) 0.065(14) -0.009(10) 0.023(10) -0.019(9)
C14 0.032(8) 0.062(11) 0.028(10) -0.002(9) 0.009(7) 0.001(8)
C15 0.029(8) 0.037(9) 0.041(11) -0.004(8) -0.001(7) 0.013(7)
C16 0.028(8) 0.025(8) 0.052(11) -0.017(7) 0.012(7) 0.005(6)
C17 0.060(12) 0.098(16) 0.034(12) -0.016(11) -0.018(9) 0.032(11)
C18 0.075(14) 0.046(12) 0.088(17) -0.027(11) -0.012(12) 0.019(10)
C19 0.042(9) 0.026(9) 0.045(11) -0.013(8) 0.005(8) 0.010(7)
C20 0.092(15) 0.031(10) 0.038(12) -0.014(8) -0.024(10) 0.019(10)
C21 0.039(10) 0.047(11) 0.043(12) -0.010(9) -0.014(8) 0.005(8)
C22 0.095(15) 0.068(13) 0.018(11) -0.021(9) -0.004(9) 0.042(11)
C23 0.059(12) 0.042(11) 0.103(18) -0.006(11) 0.000(12) -0.021(9)
C24 0.052(10) 0.030(9) 0.034(10) -0.001(8) 0.009(8) 0.008(8)
C25 0.074(13) 0.031(10) 0.059(13) 0.000(9) 0.020(10) 0.008(9)
C26 0.062(11) 0.041(10) 0.013(9) -0.003(7) 0.009(7) 0.019(8)
C27 0.034(9) 0.048(11) 0.080(15) 0.015(10) 0.003(9) -0.010(8)
C28 0.063(12) 0.045(11) 0.076(15) -0.004(10) -0.003(10) 0.035(10)
C29 0.040(9) 0.023(8) 0.033(10) -0.012(7) 0.010(7) -0.004(7)
C30 0.048(10) 0.039(10) 0.057(13) -0.001(9) 0.017(9) -0.001(8)
C31 0.034(9) 0.031(9) 0.061(13) -0.006(9) 0.010(8) 0.001(7)
C32 0.053(10) 0.076(13) 0.004(9) 0.008(8) -0.008(7) -0.002(9)
C33 0.033(10) 0.072(14) 0.106(18) -0.008(13) 0.025(11) 0.012(9)
C34 0.048(10) 0.055(12) 0.029(11) 0.000(9) 0.010(8) -0.005(8)
C35 0.051(11) 0.053(12) 0.066(14) 0.003(10) 0.035(10) 0.015(9)
C36 0.049(11) 0.080(14) 0.026(11) 0.018(9) 0.008(8) 0.004(10)
C37 0.039(9) 0.033(9) 0.033(10) 0.000(7) 0.005(7) -0.004(7)
C38 0.020(8) 0.037(9) 0.056(12) 0.006(8) 0.003(8) 0.002(7)
C39 0.045(10) 0.039(9) 0.027(10) -0.010(8) 0.007(8) 0.005(8)

loop_
_atom_type_symbol
_atom_type_description
_atom_type_scat_dispersion_real
_atom_type_scat_dispersion_imag
_atom_type_scat_source
C C 0.0033 0.0016 'International Tables Vol C Tables 4.2.6.8 and 6.1.1.4'
H H 0.0000 0.0000 'International Tables Vol C Tables 4.2.6.8 and 6.1.1.4'
N N 0.0061 0.0033 'International Tables Vol C Tables 4.2.6.8 and 6.1.1.4'
O O 0.0106 0.0060 'International Tables Vol C Tables 4.2.6.8 and 6.1.1.4'
P P 0.1023 0.0942 'International Tables Vol C Tables 4.2.6.8 and 6.1.1.4'
Cl Cl 0.1484 0.1585 'International Tables Vol C Tables 4.2.6.8 and 6.1.1.4'
Re Re -1.0185 7.2310 'International Tables Vol C Tables 4.2.6.8 and 6.1.1.4'

loop_
_geom_angle_atom_site_label_1
_geom_angle_atom_site_label_2
_geom_angle_atom_site_label_3
_geom_angle
C1 Re1 C2 85.4(7)
C1 Re1 C3 85.4(7)
C2 Re1 C3 85.6(7)
C1 Re1 N6 97.4(6)
C2 Re1 N6 176.4(6)
C3 Re1 N6 92.4(6)
C1 Re1 N4 100.3(6)
C2 Re1 N4 94.3(6)
C3 Re1 N4 174.3(6)
N6 Re1 N4 87.5(4)
C1 Re1 N1 173.4(6)
C2 Re1 N1 100.8(6)
C3 Re1 N1 97.1(5)
N6 Re1 N1 76.5(4)
N4 Re1 N1 77.3(4)
C37 Re2 C39 89.1(7)
C37 Re2 C38 89.3(6)
C39 Re2 C38 87.9(6)
C37 Re2 Cl3 172.3(5)
C39 Re2 Cl3 97.9(5)
C38 Re2 Cl3 93.8(5)
C37 Re2 Cl2 92.8(5)
C39 Re2 Cl2 174.6(5)
C38 Re2 Cl2 97.1(5)
Cl3 Re2 Cl2 79.90(13)
C37 Re2 Cl1 97.1(5)
C39 Re2 Cl1 95.1(5)
C38 Re2 Cl1 172.9(5)
Cl3 Re2 Cl1 79.44(13)
Cl2 Re2 Cl1 79.68(13)
C36 Re3 C34 84.8(7)
C36 Re3 C35 89.4(7)
C34 Re3 C35 90.5(8)
C36 Re3 Cl2 176.1(5)
C34 Re3 Cl2 98.4(5)
C35 Re3 Cl2 92.9(5)
C36 Re3 Cl3 96.6(6)
C34 Re3 Cl3 172.7(5)
C35 Re3 Cl3 96.6(6)
Cl2 Re3 Cl3 79.95(13)
C36 Re3 Cl1 97.7(5)
C34 Re3 Cl1 93.6(5)
C35 Re3 Cl1 172.1(5)
Cl2 Re3 Cl1 79.92(13)
Cl3 Re3 Cl1 79.16(13)
Re2 Cl1 Re3 84.20(11)
Re3 Cl2 Re2 84.85(12)
Re2 Cl3 Re3 84.70(12)
N3 P1 N1 118.1(6)
N3 P1 N8 111.7(6)
N1 P1 N8 107.6(6)
N3 P1 N7 110.8(6)
N1 P1 N7 104.5(6)
N8 P1 N7 102.8(6)
N2 P2 N1 116.7(6)
N2 P2 N10 107.7(7)
N1 P2 N10 113.0(6)
N2 P2 N5 114.2(6)
N1 P2 N5 101.5(6)
N10 P2 N5 103.0(6)
N3 P3 N2 116.7(6)
N3 P3 N12 110.8(6)
N2 P3 N12 109.4(6)
N3 P3 N14 105.0(6)
N2 P3 N14 110.8(6)
N12 P3 N14 103.1(6)
P1 N1 P2 120.0(7)
P1 N1 Re1 112.3(6)
P2 N1 Re1 115.8(5)
P2 N2 P3 124.0(8)
P1 N3 P3 122.6(7)
C4 N4 N5 106.1(12)
C4 N4 Re1 135.1(11)
N5 N4 Re1 118.6(8)
C6 N5 N4 112.0(12)
C6 N5 P2 127.1(11)
N4 N5 P2 118.9(9)
C9 N6 N7 104.4(11)
C9 N6 Re1 135.8(10)
N7 N6 Re1 119.2(8)
C11 N7 N6 111.3(12)
C11 N7 P1 132.5(11)
N6 N7 P1 116.2(9)
N9 N8 C16 110.3(10)
N9 N8 P1 116.7(9)
C16 N8 P1 132.7(10)
C14 N9 N8 100.5(12)
C19 N10 N11 109.2(12)
C19 N10 P2 133.6(11)
N11 N10 P2 116.5(10)
C21 N11 N10 108.3(14)
C24 N12 N13 110.3(11)
C24 N12 P3 131.0(10)
N13 N12 P3 118.5(9)
C26 N13 N12 104.3(12)
N15 N14 C29 111.2(11)
N15 N14 P3 118.0(10)
C29 N14 P3 128.2(10)
C31 N15 N14 106.0(13)
O1 C1 Re1 176.6(16)
O2 C2 Re1 172.3(15)
O3 C3 Re1 178.7(15)
N4 C4 C5 108.6(14)
N4 C4 C7 123.3(14)
C5 C4 C7 128.0(14)
C6 C5 C4 108.2(14)
N5 C6 C5 104.8(15)
N5 C6 C8 124.3(14)
C5 C6 C8 130.7(13)
N6 C9 C10 110.6(13)
N6 C9 C12 123.1(14)
C10 C9 C12 126.2(15)
C11 C10 C9 106.2(14)
C10 C11 N7 107.4(14)
C10 C11 C13 128.7(15)
N7 C11 C13 123.8(14)
N9 C14 C15 115.7(14)
N9 C14 C17 115.1(14)
C15 C14 C17 129.2(15)
C16 C15 C14 105.2(13)
C15 C16 N8 108.2(13)
C15 C16 C18 132.1(14)
N8 C16 C18 119.7(13)
C20 C19 N10 105.2(15)
C20 C19 C22 131.1(16)
N10 C19 C22 123.6(14)
C19 C20 C21 109.7(15)
N11 C21 C20 107.3(16)
N11 C21 C23 122.6(17)
C20 C21 C23 130.0(17)
C25 C24 N12 107.0(14)
C25 C24 C27 129.5(16)
N12 C24 C27 123.4(13)
C24 C25 C26 108.6(15)
N13 C26 C25 109.5(13)
N13 C26 C28 119.1(16)
C25 C26 C28 131.5(16)
C30 C29 N14 104.4(13)
C30 C29 C32 130.4(15)
N14 C29 C32 125.1(13)
C29 C30 C31 106.4(15)
N15 C31 C30 111.9(14)
N15 C31 C33 120.0(16)
C30 C31 C33 128.0(16)
O4 C34 Re3 177.6(15)
O5 C35 Re3 175.6(15)
O6 C36 Re3 177.1(18)
O7 C37 Re2 175.3(13)
O8 C38 Re2 179.0(15)
O9 C39 Re2 177.8(15)

loop_
_geom_bond_atom_site_label_1
_geom_bond_atom_site_label_2
_geom_bond_distance
Re1 C1 1.879(18)
Re1 C2 1.918(17)
Re1 C3 1.941(18)
Re1 N6 2.183(11)
Re1 N4 2.216(11)
Re1 N1 2.247(12)
Re2 C37 1.860(15)
Re2 C39 1.891(17)
Re2 C38 1.896(17)
Re2 Cl3 2.502(4)
Re2 Cl2 2.512(4)
Re2 Cl1 2.519(4)
Re3 C36 1.851(18)
Re3 C34 1.868(18)
Re3 C35 1.880(19)
Re3 Cl2 2.497(4)
Re3 Cl3 2.515(4)
Re3 Cl1 2.522(4)
P1 N3 1.573(12)
P1 N1 1.596(11)
P1 N8 1.666(11)
P1 N7 1.693(11)
P2 N2 1.555(12)
P2 N1 1.634(12)
P2 N10 1.645(12)
P2 N5 1.702(11)
P3 N3 1.583(12)
P3 N2 1.592(11)
P3 N12 1.678(11)
P3 N14 1.695(12)
O1 C1 1.190(19)
O2 C2 1.176(17)
O3 C3 1.117(17)
O4 C34 1.179(18)
O5 C35 1.159(19)
O6 C36 1.162(19)
O7 C37 1.186(16)
O8 C38 1.136(18)
O9 C39 1.174(17)
N4 C4 1.338(17)
N4 N5 1.375(15)
N5 C6 1.359(17)
N6 C9 1.321(18)
N6 N7 1.365(15)
N7 C11 1.347(17)
N8 N9 1.392(15)
N8 C16 1.397(16)
N9 C14 1.349(18)
N10 C19 1.397(18)
N10 N11 1.389(17)
N11 C21 1.305(19)
N12 C24 1.399(18)
N12 N13 1.409(15)
N13 C26 1.332(18)
N14 N15 1.385(16)
N14 C29 1.429(18)
N15 C31 1.321(19)
C4 C5 1.41(2)
C4 C7 1.50(2)
C5 C6 1.38(2)
C6 C8 1.51(2)
C9 C10 1.40(2)
C9 C12 1.49(2)
C10 C11 1.33(2)
C11 C13 1.53(2)
C14 C15 1.36(2)
C14 C17 1.55(2)
C15 C16 1.316(19)
C16 C18 1.47(2)
C19 C20 1.33(2)
C19 C22 1.48(2)
C20 C21 1.43(2)
C21 C23 1.46(2)
C24 C25 1.29(2)
C24 C27 1.51(2)
C25 C26 1.45(2)
C26 C28 1.50(2)
C29 C30 1.40(2)
C29 C32 1.450(19)
C30 C31 1.43(2)
C31 C33 1.49(2)
